data_7124847
loop_
_publ_author_name
'Li, Honghe'
'Li, Xiaoxiao'
'Zhao, Zhigang'
'Ma, Ting'
'Sun, Chenyang'
'Yang, Bowen'

_publ_section_title
;
 Intermolecular iodofunctionalization of allenamides with indoles,
 pyrroles, and furans: synthesis of iodine-substituted Z-enamides.
;
_journal_issue 66
_journal_name_full 'Chemical communications (Cambridge, England)'
_journal_page_first 10167
_journal_page_last 10170
_journal_paper_doi 10.1039/c6cc05046h
_journal_volume 52
_journal_year 2016
_chemical_formula_moiety 'C31 H27 I N2 O2 S'
_chemical_formula_sum 'C31 H27 I N2 O2 S'
_chemical_formula_weight 618.50
_space_group_crystal_system monoclinic
_space_group_IT_number 14
_space_group_name_Hall '-P 2ybc'
_space_group_name_H-M_alt 'P 1 21/c 1'
_atom_sites_solution_hydrogens geom
_audit_creation_date 2016-01-18
_audit_creation_method
;
Olex2 1.2
(compiled 2015.09.30 svn.r3233 for OlexSys, GUI svn.r5103)
;
_audit_update_record
;
2016-01-19 deposited with the CCDC.
2016-07-20 downloaded from the CCDC.
;
_cell_angle_alpha 90
_cell_angle_beta 92.1354(18)
_cell_angle_gamma 90
_cell_formula_units_Z 4
_cell_length_a 9.6062(2)
_cell_length_b 11.1759(2)
_cell_length_c 25.6122(4)
_cell_measurement_reflns_used 6037
_cell_measurement_temperature 217.05(10)
_cell_measurement_theta_max 72.4550
_cell_measurement_theta_min 4.3170
_cell_volume 2747.76(9)
_computing_cell_refinement
;
CrysAlisPro, Agilent Technologies,
Version 1.171.37.35 (release 13-08-2014 CrysAlis171 .NET)
(compiled Aug 13 2014,18:06:01)
;
_computing_data_collection
;
CrysAlisPro, Agilent Technologies,
Version 1.171.37.35 (release 13-08-2014 CrysAlis171 .NET)
(compiled Aug 13 2014,18:06:01)
;
_computing_data_reduction
;
CrysAlisPro, Agilent Technologies,
Version 1.171.37.35 (release 13-08-2014 CrysAlis171 .NET)
(compiled Aug 13 2014,18:06:01)
;
_computing_molecular_graphics 'Olex2 (Dolomanov et al., 2009)'
_computing_publication_material 'Olex2 (Dolomanov et al., 2009)'
_computing_structure_refinement 'ShelXL (Sheldrick, 2015)'
_computing_structure_solution 'ShelXT (Sheldrick, 2015)'
_diffrn_ambient_environment N~2~
_diffrn_ambient_temperature 217.05(10)
_diffrn_detector 'CCD plate'
_diffrn_detector_area_resol_mean 15.9595
_diffrn_detector_type EosS2
_diffrn_measured_fraction_theta_full 0.999
_diffrn_measured_fraction_theta_max 0.999
_diffrn_measurement_details
;
#__ type_ start__ end____ width___ exp.time_
  1 omega  -33.00   55.00   1.0000    3.5800
omega____ theta____ kappa____ phi______ frames
    -       36.5421  -38.0000 -180.0000 88

#__ type_ start__ end____ width___ exp.time_
  2 omega   10.00  104.00   1.0000    3.5800
omega____ theta____ kappa____ phi______ frames
    -       36.5421   77.0000 -120.0000 94

#__ type_ start__ end____ width___ exp.time_
  3 omega  -31.00   63.00   1.0000    3.5800
omega____ theta____ kappa____ phi______ frames
    -       36.5421  -77.0000 -180.0000 94

#__ type_ start__ end____ width___ exp.time_
  4 omega   10.00  104.00   1.0000    3.5800
omega____ theta____ kappa____ phi______ frames
    -       36.5421   77.0000  120.0000 94

#__ type_ start__ end____ width___ exp.time_
  5 omega   20.00  104.00   1.0000    3.5800
omega____ theta____ kappa____ phi______ frames
    -       36.5421   57.0000   30.0000 84

#__ type_ start__ end____ width___ exp.time_
  6 omega   20.00  104.00   1.0000    3.5800
omega____ theta____ kappa____ phi______ frames
    -       36.5421   57.0000  -60.0000 84

#__ type_ start__ end____ width___ exp.time_
  7 omega   41.00  126.00   1.0000   14.3200
omega____ theta____ kappa____ phi______ frames
    -      108.0000  -61.0000 -120.0000 85

#__ type_ start__ end____ width___ exp.time_
  8 omega   40.00   98.00   1.0000   14.3200
omega____ theta____ kappa____ phi______ frames
    -      108.0000  -45.0000  -60.0000 58

#__ type_ start__ end____ width___ exp.time_
  9 omega   38.00   91.00   1.0000   14.3200
omega____ theta____ kappa____ phi______ frames
    -      108.0000  -30.0000   90.0000 53

#__ type_ start__ end____ width___ exp.time_
 10 omega   40.00   98.00   1.0000   14.3200
omega____ theta____ kappa____ phi______ frames
    -      108.0000  -45.0000  150.0000 58

#__ type_ start__ end____ width___ exp.time_
 11 omega   38.00   91.00   1.0000   14.3200
omega____ theta____ kappa____ phi______ frames
    -      108.0000  -30.0000  -90.0000 53

#__ type_ start__ end____ width___ exp.time_
 12 omega   39.00  109.00   1.0000   14.3200
omega____ theta____ kappa____ phi______ frames
    -      108.0000  -94.0000   90.0000 70

#__ type_ start__ end____ width___ exp.time_
 13 omega   38.00   91.00   1.0000   14.3200
omega____ theta____ kappa____ phi______ frames
    -      108.0000  -30.0000 -120.0000 53

#__ type_ start__ end____ width___ exp.time_
 14 omega   41.00  126.00   1.0000   14.3200
omega____ theta____ kappa____ phi______ frames
    -      108.0000  -61.0000   60.0000 85

#__ type_ start__ end____ width___ exp.time_
 15 omega   39.00  177.00   1.0000   14.3200
omega____ theta____ kappa____ phi______ frames
    -      108.0000    0.0000  -60.0000 138

#__ type_ start__ end____ width___ exp.time_
 16 omega    1.00   75.00   1.0000    3.5800
omega____ theta____ kappa____ phi______ frames
    -       36.5421  -99.0000    0.0000 74
;
_diffrn_measurement_device 'four-circle diffractometer'
_diffrn_measurement_device_type 'New Gemini, Dual, Cu at zero, EosS2'
_diffrn_measurement_method '\w scans'
_diffrn_orient_matrix_UB_11 -0.1144116000
_diffrn_orient_matrix_UB_12 -0.0369066000
_diffrn_orient_matrix_UB_13 -0.0406068000
_diffrn_orient_matrix_UB_21 -0.1118193000
_diffrn_orient_matrix_UB_22 0.0231687000
_diffrn_orient_matrix_UB_23 0.0403710000
_diffrn_orient_matrix_UB_31 -0.0124142000
_diffrn_orient_matrix_UB_32 0.1307816000
_diffrn_orient_matrix_UB_33 -0.0185788000
_diffrn_radiation_monochromator graphite
_diffrn_radiation_probe x-ray
_diffrn_radiation_type CuK\a
_diffrn_radiation_wavelength 1.54184
_diffrn_reflns_av_R_equivalents 0.0496
_diffrn_reflns_av_unetI/netI 0.0398
_diffrn_reflns_Laue_measured_fraction_full 0.999
_diffrn_reflns_Laue_measured_fraction_max 0.999
_diffrn_reflns_limit_h_max 10
_diffrn_reflns_limit_h_min -11
_diffrn_reflns_limit_k_max 13
_diffrn_reflns_limit_k_min -8
_diffrn_reflns_limit_l_max 30
_diffrn_reflns_limit_l_min -30
_diffrn_reflns_number 14887
_diffrn_reflns_point_group_measured_fraction_full 0.999
_diffrn_reflns_point_group_measured_fraction_max 0.999
_diffrn_reflns_theta_full 67.078
_diffrn_reflns_theta_max 67.078
_diffrn_reflns_theta_min 4.606
_diffrn_source 'Enhance (Cu) X-ray Source'
_exptl_absorpt_coefficient_mu 10.107
_exptl_absorpt_correction_T_max 1.00000
_exptl_absorpt_correction_T_min 0.16185
_exptl_absorpt_correction_type multi-scan
_exptl_absorpt_process_details
;
CrysAlisPro, Agilent Technologies,
Version 1.171.37.35 (release 13-08-2014 CrysAlis171 .NET)
(compiled Aug 13 2014,18:06:01)
Empirical absorption correction using spherical harmonics,
 implemented in SCALE3 ABSPACK scaling algorithm.
;
_exptl_crystal_colour 'clear light colourless'
_exptl_crystal_colour_lustre clear
_exptl_crystal_colour_modifier light
_exptl_crystal_colour_primary colourless
_exptl_crystal_density_diffrn 1.495
_exptl_crystal_F_000 1248
_exptl_crystal_size_max 0.65
_exptl_crystal_size_mid 0.3
_exptl_crystal_size_min 0.05
_refine_diff_density_max 1.541
_refine_diff_density_min -0.955
_refine_diff_density_rms 0.117
_refine_ls_extinction_method none
_refine_ls_goodness_of_fit_ref 1.048
_refine_ls_hydrogen_treatment constr
_refine_ls_matrix_type full
_refine_ls_number_parameters 335
_refine_ls_number_reflns 4919
_refine_ls_number_restraints 0
_refine_ls_restrained_S_all 1.048
_refine_ls_R_factor_all 0.0627
_refine_ls_R_factor_gt 0.0578
_refine_ls_shift/su_max 0.001
_refine_ls_shift/su_mean 0.000
_refine_ls_structure_factor_coef Fsqd
_refine_ls_weighting_details 'w=1/[\s^2^(Fo^2^)+(0.1074P)^2^+0.6608P] where P=(Fo^2^+2Fc^2^)/3'
_refine_ls_weighting_scheme calc
_refine_ls_wR_factor_gt 0.1498
_refine_ls_wR_factor_ref 0.1584
_reflns_Friedel_coverage 0.000
_reflns_number_gt 4350
_reflns_number_total 4919
_reflns_threshold_expression 'I > 2\s(I)'
_cod_data_source_file c6cc05046h2.cif
_cod_data_source_block yxq-lq-l-2-38
_cod_original_cell_volume 2747.75(10)
_cod_database_code 7124847
_shelx_space_group_comment
;
The symmetry employed for this shelxl refinement is uniquely defined
by the following loop, which should always be used as a source of
symmetry information in preference to the above space-group names.
They are only intended as comments.
;
_reflns_odcompleteness_completeness 99.88
_reflns_odcompleteness_iscentric 1
_reflns_odcompleteness_theta 66.97
_olex2_refinement_description
;
1. Fixed Uiso
 At 1.2 times of:
  All C(H) groups, All C(H,H) groups
 At 1.5 times of:
  All C(H,H,H) groups
2.a Secondary CH2 refined with riding coordinates:
 C00H(H00A,H00B), C00R(H00C,H00E)
2.b Aromatic/amide H refined with riding coordinates:
 C00D(H00D), C00F(H00F), C00G(H00G), C00I(H00I), C00J(H00J), C00K(H00K),
 C00M(H00M), C00N(H00N), C00O(H00O), C00P(H00P), C00Q(H00Q), C00S(H00S),
 C00T(H00T), C00U(H00U), C00V(H00V), C00W(H00W), C00X(H00X), C00Y(H00Y),
 C00Z(H00Z), C011(H011)
2.c Idealised Me refined as rotating group:
 C010(H01A,H01B,H01C)
;
_shelx_shelxl_version_number 2014/7
_olex2_date_sample_data_collection 2016-01-15
_olex2_submission_special_instructions 'No special instructions were received'

loop_
_space_group_symop_operation_xyz
'x, y, z'
'-x, y+1/2, -z+1/2'
'-x, -y, -z'
'x, -y-1/2, z-1/2'

loop_
_atom_site_label
_atom_site_type_symbol
_atom_site_fract_x
_atom_site_fract_y
_atom_site_fract_z
_atom_site_U_iso_or_equiv
_atom_site_adp_type
_atom_site_occupancy
_atom_site_site_symmetry_order
_atom_site_calc_flag
_atom_site_refinement_flags_posn
I001 I 0.66913(4) 0.46472(3) 0.57617(2) 0.06284(17) Uani 1 1 d .
S002 S 0.57012(12) 0.50931(12) 0.75653(4) 0.0546(3) Uani 1 1 d .
O003 O 0.6124(5) 0.6276(4) 0.76838(15) 0.0758(11) Uani 1 1 d .
N004 N 0.6563(4) 0.4663(3) 0.70458(14) 0.0481(8) Uani 1 1 d .
N005 N 0.3687(4) 0.1987(4) 0.48086(14) 0.0561(9) Uani 1 1 d .
O006 O 0.4276(4) 0.4827(5) 0.74394(17) 0.0778(12) Uani 1 1 d .
C007 C 0.6055(4) 0.3361(4) 0.62996(15) 0.0437(8) Uani 1 1 d .
C008 C 0.2731(4) 0.2636(4) 0.50835(16) 0.0493(9) Uani 1 1 d .
C009 C 0.6261(4) 0.4160(4) 0.80895(16) 0.0486(9) Uani 1 1 d .
C00A C 0.3290(4) 0.2784(4) 0.55981(17) 0.0487(9) Uani 1 1 d .
C00B C 0.2431(5) 0.0685(4) 0.41553(17) 0.0495(9) Uani 1 1 d .
C00C C 0.4619(4) 0.2218(4) 0.56160(17) 0.0503(9) Uani 1 1 d .
C00D C 0.6081(4) 0.3586(4) 0.68041(16) 0.0490(9) Uani 1 1 d .
H00D H 0.5756 0.2989 0.7021 0.059 Uiso 1 1 calc R
C00E C 0.8043(5) 0.4914(5) 0.70574(17) 0.0522(10) Uani 1 1 d .
C00F C 0.5720(4) 0.3021(5) 0.81300(16) 0.0536(10) Uani 1 1 d .
H00F H 0.5039 0.2750 0.7891 0.064 Uiso 1 1 calc R
C00G C 0.1444(5) 0.3077(4) 0.49195(19) 0.0571(11) Uani 1 1 d .
H00G H 0.1097 0.2970 0.4579 0.069 Uiso 1 1 calc R
C00H C 0.5642(5) 0.2160(4) 0.60752(18) 0.0543(10) Uani 1 1 d .
H00A H 0.6474 0.1751 0.5968 0.065 Uiso 1 1 calc R
H00B H 0.5238 0.1685 0.6348 0.065 Uiso 1 1 calc R
C00I C 0.4814(5) 0.1741(4) 0.51352(19) 0.0554(10) Uani 1 1 d .
H00I H 0.5596 0.1312 0.5042 0.066 Uiso 1 1 calc R
C00J C 0.7270(6) 0.4574(4) 0.8444(2) 0.0612(12) Uani 1 1 d .
H00J H 0.7649 0.5335 0.8411 0.073 Uiso 1 1 calc R
C00K C 0.2506(5) 0.3400(5) 0.59574(19) 0.0589(11) Uani 1 1 d .
H00K H 0.2840 0.3508 0.6300 0.071 Uiso 1 1 calc R
C00L C 0.7181(5) 0.2691(5) 0.88982(18) 0.0584(11) Uani 1 1 d .
C00M C 0.6204(5) 0.2300(5) 0.85286(18) 0.0596(11) Uani 1 1 d .
H00M H 0.5865 0.1523 0.8551 0.072 Uiso 1 1 calc R
C00N C 0.1814(5) 0.0047(5) 0.45473(19) 0.0567(10) Uani 1 1 d .
H00N H 0.2038 0.0223 0.4895 0.068 Uiso 1 1 calc R
C00O C 0.7698(6) 0.3824(6) 0.8849(2) 0.0682(13) Uani 1 1 d .
H00O H 0.8359 0.4099 0.9095 0.082 Uiso 1 1 calc R
C00P C 0.0701(5) 0.3684(5) 0.5285(2) 0.0620(11) Uani 1 1 d .
H00P H -0.0170 0.3992 0.5189 0.074 Uiso 1 1 calc R
C00Q C 0.2071(7) 0.0419(5) 0.3637(2) 0.0647(13) Uani 1 1 d .
H00Q H 0.2469 0.0844 0.3368 0.078 Uiso 1 1 calc R
C00R C 0.3525(5) 0.1635(5) 0.42655(17) 0.0610(12) Uani 1 1 d .
H00C H 0.4413 0.1340 0.4151 0.073 Uiso 1 1 calc R
H00E H 0.3288 0.2338 0.4059 0.073 Uiso 1 1 calc R
C00S C 0.1222(6) 0.3846(5) 0.5794(2) 0.0641(12) Uani 1 1 d .
H00S H 0.0693 0.4265 0.6030 0.077 Uiso 1 1 calc R
C00T C 0.8999(5) 0.4005(6) 0.71650(19) 0.0645(12) Uani 1 1 d .
H00T H 0.8687 0.3239 0.7240 0.077 Uiso 1 1 calc R
C00U C 0.8518(6) 0.6044(5) 0.6950(2) 0.0690(14) Uani 1 1 d .
H00U H 0.7885 0.6654 0.6872 0.083 Uiso 1 1 calc R
C00V C 0.0868(6) -0.0847(5) 0.4425(3) 0.0692(13) Uani 1 1 d .
H00V H 0.0459 -0.1272 0.4691 0.083 Uiso 1 1 calc R
C00W C 0.1119(8) -0.0483(6) 0.3523(3) 0.0790(18) Uani 1 1 d .
H00W H 0.0879 -0.0662 0.3177 0.095 Uiso 1 1 calc R
C00X C 0.0527(6) -0.1114(5) 0.3915(3) 0.0776(16) Uani 1 1 d .
H00X H -0.0106 -0.1722 0.3835 0.093 Uiso 1 1 calc R
C00Y C 1.0410(7) 0.4237(8) 0.7162(2) 0.087(2) Uani 1 1 d .
H00Y H 1.1045 0.3620 0.7224 0.104 Uiso 1 1 calc R
C00Z C 0.9942(8) 0.6283(7) 0.6957(2) 0.087(2) Uani 1 1 d .
H00Z H 1.0256 0.7051 0.6888 0.104 Uiso 1 1 calc R
C010 C 0.7674(8) 0.1885(7) 0.9339(3) 0.0894(19) Uani 1 1 d .
H01A H 0.6909 0.1411 0.9452 0.134 Uiso 1 1 calc GR
H01B H 0.8034 0.2362 0.9625 0.134 Uiso 1 1 calc GR
H01C H 0.8395 0.1368 0.9220 0.134 Uiso 1 1 calc GR
C011 C 1.0882(7) 0.5382(8) 0.7066(3) 0.091(2) Uani 1 1 d .
H011 H 1.1832 0.5542 0.7076 0.109 Uiso 1 1 calc R

loop_
_atom_site_aniso_label
_atom_site_aniso_U_11
_atom_site_aniso_U_22
_atom_site_aniso_U_33
_atom_site_aniso_U_23
_atom_site_aniso_U_13
_atom_site_aniso_U_12
I001 0.0870(3) 0.0597(3) 0.0421(2) -0.00036(10) 0.00720(15) -0.01823(14)
S002 0.0554(6) 0.0607(7) 0.0472(5) -0.0023(5) -0.0021(4) 0.0176(5)
O003 0.108(3) 0.058(2) 0.062(2) -0.0045(17) -0.0013(19) 0.029(2)
N004 0.054(2) 0.046(2) 0.0438(18) -0.0004(13) -0.0042(15) 0.0001(14)
N005 0.054(2) 0.066(2) 0.0483(18) -0.0098(17) 0.0037(15) -0.0115(17)
O006 0.052(2) 0.110(3) 0.071(2) 0.000(2) -0.0041(17) 0.0263(19)
C007 0.0412(18) 0.048(2) 0.0414(18) 0.0052(16) -0.0005(14) -0.0042(16)
C008 0.050(2) 0.047(2) 0.051(2) 0.0004(17) 0.0032(17) -0.0117(17)
C009 0.046(2) 0.058(3) 0.0414(19) -0.0051(17) 0.0024(15) 0.0073(18)
C00A 0.052(2) 0.042(2) 0.052(2) -0.0053(17) 0.0047(17) -0.0096(17)
C00B 0.052(2) 0.050(2) 0.047(2) -0.0003(18) 0.0014(17) -0.0007(18)
C00C 0.051(2) 0.047(2) 0.053(2) -0.0063(18) -0.0016(17) -0.0075(17)
C00D 0.057(2) 0.048(2) 0.0424(19) 0.0062(17) -0.0004(16) -0.0066(18)
C00E 0.057(2) 0.063(3) 0.0371(19) -0.0059(19) 0.0002(17) -0.004(2)
C00F 0.052(2) 0.066(3) 0.0436(19) -0.0095(19) 0.0049(16) -0.010(2)
C00G 0.058(2) 0.054(3) 0.059(2) 0.005(2) -0.0062(19) -0.010(2)
C00H 0.062(2) 0.047(2) 0.054(2) -0.0005(18) -0.0064(19) -0.0049(19)
C00I 0.051(2) 0.053(3) 0.062(2) -0.0085(19) 0.0058(18) -0.0072(19)
C00J 0.067(3) 0.055(3) 0.060(3) 0.000(2) -0.012(2) -0.008(2)
C00K 0.066(3) 0.057(3) 0.054(2) -0.010(2) 0.006(2) -0.008(2)
C00L 0.060(3) 0.065(3) 0.050(2) 0.005(2) 0.0063(19) 0.014(2)
C00M 0.066(3) 0.062(3) 0.052(2) -0.002(2) 0.014(2) -0.004(2)
C00N 0.063(3) 0.055(3) 0.053(2) 0.004(2) 0.013(2) 0.000(2)
C00O 0.065(3) 0.078(4) 0.059(3) 0.001(2) -0.018(2) -0.003(2)
C00P 0.055(2) 0.055(3) 0.076(3) 0.002(2) 0.000(2) -0.005(2)
C00Q 0.079(3) 0.064(3) 0.051(3) 0.006(2) -0.006(2) -0.006(2)
C00R 0.069(3) 0.068(3) 0.047(2) -0.0057(19) 0.012(2) -0.019(2)
C00S 0.062(3) 0.054(3) 0.077(3) -0.008(2) 0.013(2) 0.000(2)
C00T 0.060(3) 0.079(4) 0.054(2) 0.001(2) -0.002(2) 0.008(2)
C00U 0.080(3) 0.066(3) 0.060(3) -0.003(2) -0.003(2) -0.021(3)
C00V 0.066(3) 0.051(3) 0.092(4) 0.006(3) 0.020(3) -0.005(2)
C00W 0.091(4) 0.070(4) 0.074(4) -0.005(3) -0.027(3) -0.004(3)
C00X 0.069(3) 0.057(3) 0.106(4) 0.002(3) -0.016(3) -0.009(2)
C00Y 0.069(3) 0.126(6) 0.065(3) -0.017(4) -0.002(3) 0.020(4)
C00Z 0.093(4) 0.099(5) 0.069(3) -0.012(3) 0.005(3) -0.042(4)
C010 0.113(5) 0.084(4) 0.071(3) 0.018(3) -0.005(3) 0.023(4)
C011 0.066(4) 0.141(8) 0.066(4) -0.023(4) 0.006(3) -0.031(4)

loop_
_atom_type_symbol
_atom_type_description
_atom_type_scat_dispersion_real
_atom_type_scat_dispersion_imag
_atom_type_scat_source
C C 0.0181 0.0091 'International Tables Vol C Tables 4.2.6.8 and 6.1.1.4'
H H 0.0000 0.0000 'International Tables Vol C Tables 4.2.6.8 and 6.1.1.4'
I I -0.3257 6.8362 'International Tables Vol C Tables 4.2.6.8 and 6.1.1.4'
N N 0.0311 0.0180 'International Tables Vol C Tables 4.2.6.8 and 6.1.1.4'
O O 0.0492 0.0322 'International Tables Vol C Tables 4.2.6.8 and 6.1.1.4'
S S 0.3331 0.5567 'International Tables Vol C Tables 4.2.6.8 and 6.1.1.4'

loop_
_geom_angle_atom_site_label_1
_geom_angle_atom_site_label_2
_geom_angle_atom_site_label_3
_geom_angle
O003 S002 N004 107.1(2)
O003 S002 O006 120.6(3)
O003 S002 C009 108.2(2)
N004 S002 C009 106.86(19)
O006 S002 N004 105.1(2)
O006 S002 C009 108.1(3)
C00D N004 S002 115.4(3)
C00D N004 C00E 118.5(4)
C00E N004 S002 116.4(3)
C008 N005 C00R 125.6(4)
C00I N005 C008 108.6(4)
C00I N005 C00R 125.8(4)
C00D C007 I001 121.3(3)
C00D C007 C00H 122.6(4)
C00H C007 I001 116.0(3)
N005 C008 C00A 107.5(4)
C00G C008 N005 129.5(4)
C00G C008 C00A 123.1(4)
C00F C009 S002 119.7(3)
C00F C009 C00J 121.1(4)
C00J C009 S002 119.1(4)
C008 C00A C00C 106.6(4)
C00K C00A C008 118.6(4)
C00K C00A C00C 134.8(4)
C00N C00B C00Q 119.0(5)
C00N C00B C00R 122.7(4)
C00Q C00B C00R 118.3(4)
C00A C00C C00H 127.0(4)
C00I C00C C00A 107.4(4)
C00I C00C C00H 125.6(4)
N004 C00D H00D 117.2
C007 C00D N004 125.6(4)
C007 C00D H00D 117.2
C00T C00E N004 120.2(5)
C00U C00E N004 120.5(5)
C00U C00E C00T 119.3(5)
C009 C00F H00F 120.6
C00M C00F C009 118.7(4)
C00M C00F H00F 120.6
C008 C00G H00G 121.6
C00P C00G C008 116.7(4)
C00P C00G H00G 121.6
C007 C00H H00A 108.6
C007 C00H H00B 108.6
C00C C00H C007 114.5(4)
C00C C00H H00A 108.6
C00C C00H H00B 108.6
H00A C00H H00B 107.6
N005 C00I H00I 125.0
C00C C00I N005 110.0(4)
C00C C00I H00I 125.0
C009 C00J H00J 121.0
C009 C00J C00O 118.0(5)
C00O C00J H00J 121.0
C00A C00K H00K 120.7
C00S C00K C00A 118.5(4)
C00S C00K H00K 120.7
C00M C00L C010 120.8(6)
C00O C00L C00M 118.0(5)
C00O C00L C010 121.2(5)
C00F C00M C00L 121.9(5)
C00F C00M H00M 119.0
C00L C00M H00M 119.0
C00B C00N H00N 119.8
C00V C00N C00B 120.4(5)
C00V C00N H00N 119.8
C00J C00O H00O 118.9
C00L C00O C00J 122.1(5)
C00L C00O H00O 118.9
C00G C00P H00P 119.2
C00G C00P C00S 121.6(5)
C00S C00P H00P 119.2
C00B C00Q H00Q 120.2
C00W C00Q C00B 119.6(6)
C00W C00Q H00Q 120.2
N005 C00R C00B 114.7(4)
N005 C00R H00C 108.6
N005 C00R H00E 108.6
C00B C00R H00C 108.6
C00B C00R H00E 108.6
H00C C00R H00E 107.6
C00K C00S C00P 121.5(5)
C00K C00S H00S 119.3
C00P C00S H00S 119.3
C00E C00T H00T 119.9
C00Y C00T C00E 120.2(6)
C00Y C00T H00T 119.9
C00E C00U H00U 119.8
C00E C00U C00Z 120.5(6)
C00Z C00U H00U 119.8
C00N C00V H00V 119.8
C00X C00V C00N 120.5(5)
C00X C00V H00V 119.8
C00Q C00W H00W 119.7
C00X C00W C00Q 120.7(6)
C00X C00W H00W 119.7
C00V C00X H00X 120.1
C00W C00X C00V 119.8(5)
C00W C00X H00X 120.1
C00T C00Y H00Y 119.9
C00T C00Y C011 120.2(7)
C011 C00Y H00Y 119.9
C00U C00Z H00Z 120.0
C011 C00Z C00U 120.0(7)
C011 C00Z H00Z 120.0
C00L C010 H01A 109.5
C00L C010 H01B 109.5
C00L C010 H01C 109.5
H01A C010 H01B 109.5
H01A C010 H01C 109.5
H01B C010 H01C 109.5
C00Y C011 H011 120.1
C00Z C011 C00Y 119.8(6)
C00Z C011 H011 120.1

loop_
_geom_bond_atom_site_label_1
_geom_bond_atom_site_label_2
_geom_bond_distance
I001 C007 2.098(4)
S002 O003 1.413(5)
S002 N004 1.664(4)
S002 O006 1.426(4)
S002 C009 1.768(4)
N004 C00D 1.423(6)
N004 C00E 1.449(6)
N005 C008 1.383(6)
N005 C00I 1.371(6)
N005 C00R 1.449(5)
C007 C00D 1.315(6)
C007 C00H 1.507(6)
C008 C00A 1.414(6)
C008 C00G 1.382(6)
C009 C00F 1.380(7)
C009 C00J 1.383(6)
C00A C00C 1.424(6)
C00A C00K 1.392(7)
C00B C00N 1.382(7)
C00B C00Q 1.391(7)
C00B C00R 1.513(7)
C00C C00H 1.506(6)
C00C C00I 1.361(6)
C00D H00D 0.9300
C00E C00T 1.390(8)
C00E C00U 1.374(8)
C00F H00F 0.9300
C00F C00M 1.369(7)
C00G H00G 0.9300
C00G C00P 1.376(7)
C00H H00A 0.9700
C00H H00B 0.9700
C00I H00I 0.9300
C00J H00J 0.9300
C00J C00O 1.383(7)
C00K H00K 0.9300
C00K C00S 1.381(8)
C00L C00M 1.379(7)
C00L C00O 1.368(8)
C00L C010 1.507(7)
C00M H00M 0.9300
C00N H00N 0.9300
C00N C00V 1.379(8)
C00O H00O 0.9300
C00P H00P 0.9300
C00P C00S 1.392(8)
C00Q H00Q 0.9300
C00Q C00W 1.385(8)
C00R H00C 0.9700
C00R H00E 0.9700
C00S H00S 0.9300
C00T H00T 0.9300
C00T C00Y 1.380(9)
C00U H00U 0.9300
C00U C00Z 1.392(9)
C00V H00V 0.9300
C00V C00X 1.367(9)
C00W H00W 0.9300
C00W C00X 1.367(10)
C00X H00X 0.9300
C00Y H00Y 0.9300
C00Y C011 1.382(12)
C00Z H00Z 0.9300
C00Z C011 1.374(11)
C010 H01A 0.9600
C010 H01B 0.9600
C010 H01C 0.9600
C011 H011 0.9300

loop_
_geom_torsion_atom_site_label_1
_geom_torsion_atom_site_label_2
_geom_torsion_atom_site_label_3
_geom_torsion_atom_site_label_4
_geom_torsion
I001 C007 C00D N004 -2.1(6)
I001 C007 C00H C00C -49.9(5)
S002 N004 C00D C007 144.6(4)
S002 N004 C00E C00T 103.0(4)
S002 N004 C00E C00U -78.6(5)
S002 C009 C00F C00M 177.7(3)
S002 C009 C00J C00O -179.5(4)
O003 S002 N004 C00D -168.1(3)
O003 S002 N004 C00E 46.3(4)
O003 S002 C009 C00F 165.3(4)
O003 S002 C009 C00J -16.6(5)
N004 S002 C009 C00F -79.6(4)
N004 S002 C009 C00J 98.5(4)
N004 C00E C00T C00Y 178.2(5)
N004 C00E C00U C00Z -179.5(5)
N005 C008 C00A C00C 1.0(5)
N005 C008 C00A C00K -179.1(4)
N005 C008 C00G C00P 179.1(5)
O006 S002 N004 C00D -38.7(4)
O006 S002 N004 C00E 175.8(4)
O006 S002 C009 C00F 33.1(4)
O006 S002 C009 C00J -148.8(4)
C008 N005 C00I C00C -0.2(5)
C008 N005 C00R C00B -70.1(7)
C008 C00A C00C C00H 178.2(4)
C008 C00A C00C C00I -1.1(5)
C008 C00A C00K C00S -0.4(7)
C008 C00G C00P C00S 0.1(7)
C009 S002 N004 C00D 76.1(3)
C009 S002 N004 C00E -69.5(4)
C009 C00F C00M C00L 2.1(7)
C009 C00J C00O C00L 1.6(9)
C00A C008 C00G C00P 0.0(7)
C00A C00C C00H C007 -55.7(6)
C00A C00C C00I N005 0.8(5)
C00A C00K C00S C00P 0.6(8)
C00B C00N C00V C00X -0.1(9)
C00B C00Q C00W C00X 0.1(10)
C00C C00A C00K C00S 179.5(5)
C00D N004 C00E C00T -41.5(6)
C00D N004 C00E C00U 136.9(4)
C00D C007 C00H C00C 133.1(4)
C00E N004 C00D C007 -70.6(6)
C00E C00T C00Y C011 1.9(8)
C00E C00U C00Z C011 0.7(9)
C00F C009 C00J C00O -1.5(8)
C00G C008 C00A C00C -179.8(4)
C00G C008 C00A C00K 0.2(7)
C00G C00P C00S C00K -0.4(8)
C00H C007 C00D N004 174.7(4)
C00H C00C C00I N005 -178.5(4)
C00I N005 C008 C00A -0.5(5)
C00I N005 C008 C00G -179.7(5)
C00I N005 C00R C00B 110.3(5)
C00I C00C C00H C007 123.6(5)
C00J C009 C00F C00M -0.3(7)
C00K C00A C00C C00H -1.7(8)
C00K C00A C00C C00I 179.0(5)
C00M C00L C00O C00J 0.1(8)
C00N C00B C00Q C00W -0.7(8)
C00N C00B C00R N005 -11.3(8)
C00N C00V C00X C00W -0.5(9)
C00O C00L C00M C00F -2.0(7)
C00Q C00B C00N C00V 0.7(8)
C00Q C00B C00R N005 171.0(5)
C00Q C00W C00X C00V 0.5(10)
C00R N005 C008 C00A 179.9(4)
C00R N005 C008 C00G 0.7(8)
C00R N005 C00I C00C 179.4(4)
C00R C00B C00N C00V -177.0(5)
C00R C00B C00Q C00W 177.1(6)
C00T C00E C00U C00Z -1.0(8)
C00T C00Y C011 C00Z -2.2(9)
C00U C00E C00T C00Y -0.3(7)
C00U C00Z C011 C00Y 0.9(10)
C010 C00L C00M C00F 178.8(5)
C010 C00L C00O C00J 179.3(6)
